data_4116413
loop_
_publ_author_name
'Mary K. Ellison'
'W. Robert Scheidt'

_publ_section_title
;
 Synthesis, Molecular Structures, and Properties of Six-Coordinate
 [Fe(OEP)(L)(NO)]+ Derivatives: Elusive Nitrosyl Ferric Porphyrins
;
_journal_name_full 'Journal of the American Chemical Society'
_journal_page_first 5210
_journal_page_last 5219
_journal_paper_doi 10.1021/ja984308q
_journal_volume 121
_journal_year 1999
_chemical_formula_sum 'C40 H48 Cl Fe N7 O5.4'
_chemical_formula_weight 804.55
_chemical_name_systematic
;
 ?
;
_space_group_IT_number 2
_symmetry_cell_setting triclinic
_symmetry_space_group_name_Hall '-P 1'
_symmetry_space_group_name_H-M 'P -1'
_atom_sites_solution_hydrogens geom
_atom_sites_solution_primary direct
_atom_sites_solution_secondary difmap
_audit_creation_method SHELXL-97
_cell_angle_alpha 83.267(16)
_cell_angle_beta 81.528(7)
_cell_angle_gamma 76.541(10)
_cell_formula_units_Z 2
_cell_length_a 10.4276(12)
_cell_length_b 10.597(2)
_cell_length_c 18.353(2)
_cell_measurement_reflns_used 250
_cell_measurement_temperature 130(2)
_cell_measurement_theta_max 20.5
_cell_measurement_theta_min -20.5
_cell_volume 1943.5(5)
_computing_cell_refinement MADNES
_computing_data_collection MADNES
_computing_data_reduction 'MADNES (Messerschmitt & Pflugrath, 1987)'
_computing_molecular_graphics 'ORTEPIII (Burnett, Johnson, 1996)'
_computing_publication_material SHELXL-97
_computing_structure_refinement 'SHELXL-97 (Sheldrick, 1997)'
_computing_structure_solution 'SHELXS-97 (Sheldrick, 1990)'
_diffrn_ambient_temperature 130(2)
_diffrn_measured_fraction_theta_full 0.881
_diffrn_measured_fraction_theta_max 0.881
_diffrn_measurement_device_type 'Enraf-Nonius FAST area-detector'
_diffrn_measurement_method 'ellipsoid-mask fitting'
_diffrn_radiation_monochromator graphite
_diffrn_radiation_source 'rotating anode'
_diffrn_radiation_type MoK\a
_diffrn_radiation_wavelength 0.71073
_diffrn_reflns_av_R_equivalents 0.0588
_diffrn_reflns_av_sigmaI/netI 0.0643
_diffrn_reflns_limit_h_max 14
_diffrn_reflns_limit_h_min -10
_diffrn_reflns_limit_k_max 14
_diffrn_reflns_limit_k_min -14
_diffrn_reflns_limit_l_max 25
_diffrn_reflns_limit_l_min -21
_diffrn_reflns_number 18726
_diffrn_reflns_theta_full 29.96
_diffrn_reflns_theta_max 29.96
_diffrn_reflns_theta_min 2.19
_diffrn_standards_decay_% 'no measurable crystal decay'
_exptl_absorpt_coefficient_mu 0.511
_exptl_absorpt_correction_T_max 0.9365
_exptl_absorpt_correction_T_min 0.8617
_exptl_absorpt_correction_type none
_exptl_crystal_colour 'dark purple'
_exptl_crystal_density_diffrn 1.375
_exptl_crystal_description rhombohedral
_exptl_crystal_F_000 846
_exptl_crystal_size_max 0.30
_exptl_crystal_size_mid 0.13
_exptl_crystal_size_min 0.13
_refine_diff_density_max 1.005
_refine_diff_density_min -0.993
_refine_diff_density_rms 0.099
_refine_ls_extinction_coef 0.0055(14)
_refine_ls_extinction_expression Fc^*^=kFc[1+0.001xFc^2^\l^3^/sin(2\q)]^-1/4^
_refine_ls_extinction_method SHELXL
_refine_ls_goodness_of_fit_ref 1.020
_refine_ls_hydrogen_treatment mixed
_refine_ls_matrix_type full
_refine_ls_number_parameters 534
_refine_ls_number_reflns 9960
_refine_ls_number_restraints 0
_refine_ls_restrained_S_all 1.020
_refine_ls_R_factor_all 0.1717
_refine_ls_R_factor_gt 0.1056
_refine_ls_shift/su_max 0.001
_refine_ls_shift/su_mean 0.000
_refine_ls_structure_factor_coef Fsqd
_refine_ls_weighting_details 'w=1/[\s^2^(Fo^2^)+(0.1174P)^2^+6.0148P] where P=(Fo^2^+2Fc^2^)/3'
_refine_ls_weighting_scheme calc
_refine_ls_wR_factor_gt 0.2584
_refine_ls_wR_factor_ref 0.3065
_reflns_number_gt 5579
_reflns_number_total 9960
_reflns_threshold_expression >2sigma(I)
_cod_data_source_file ja984308q_5.cif
_cod_data_source_block sd:feoepnoprzmonclo4
_cod_depositor_comments
;
The following automatic conversions were performed:

'_refine_ls_weighting_scheme' value 'calc
w=1/[\s^2^(Fo^2^)+(0.1174P)^2^+6.0148P] where P=(Fo^2^+2Fc^2^)/3' was
changed to 'calc'. New tag '_refine_ls_weighting_details' was
created. The value of the new tag was set to
'w=1/[\s^2^(Fo^2^)+(0.1174P)^2^+6.0148P] where P=(Fo^2^+2Fc^2^)/3'.

Automatic conversion script
Id: cif_fix_values 3143 2015-03-26 13:38:13Z robertas 
;
_cod_original_cell_volume 1943.6(5)
_cod_original_formula_sum 'C40 H48 Cl Fe N7 O5.40'
_cod_database_code 4116413

loop_
_symmetry_equiv_pos_as_xyz
'x, y, z'
'-x, -y, -z'

loop_
_atom_site_label
_atom_site_type_symbol
_atom_site_fract_x
_atom_site_fract_y
_atom_site_fract_z
_atom_site_U_iso_or_equiv
_atom_site_adp_type
_atom_site_occupancy
_atom_site_calc_flag
_atom_site_refinement_flags
_atom_site_disorder_assembly
_atom_site_disorder_group
Fe1 Fe 0.41825(9) 0.15867(9) 0.27046(5) 0.0568(3) Uani 1 d . . .
N1 N 0.2561(4) 0.1652(4) 0.2225(3) 0.0515(12) Uani 1 d . . .
N2 N 0.4206(5) -0.0264(5) 0.3100(3) 0.0605(14) Uani 1 d . . .
N3 N 0.5919(5) 0.1442(5) 0.3085(3) 0.0575(13) Uani 1 d . . .
N4 N 0.4267(5) 0.3365(5) 0.2213(3) 0.0532(12) Uani 1 d . . .
N5 N 0.3284(7) 0.2225(6) 0.3393(4) 0.0786(19) Uani 1 d . . .
O1 O 0.2559(7) 0.2777(7) 0.3864(4) 0.108(2) Uani 1 d . . .
N6 N 0.5259(5) 0.0869(5) 0.1771(3) 0.0567(13) Uani 1 d . . .
N7 N 0.6722(7) -0.0140(7) 0.0486(4) 0.085(2) Uani 1 d . . .
C1 C 0.6320(7) -0.0175(6) 0.1790(4) 0.0667(19) Uani 1 d . . .
H1 H 0.6583 -0.0584 0.2250 0.080 Uiso 1 calc R . .
C2 C 0.6997(8) -0.0621(8) 0.1139(5) 0.077(2) Uani 1 d . . .
H2 H 0.7729 -0.1343 0.1171 0.092 Uiso 1 calc R . .
C3 C 0.5702(8) 0.0871(7) 0.0479(4) 0.0711(19) Uani 1 d . . .
H3 H 0.5463 0.1272 0.0013 0.085 Uiso 1 calc R . .
C4 C 0.4972(7) 0.1372(6) 0.1101(4) 0.0628(17) Uani 1 d . . .
H4 H 0.4245 0.2095 0.1054 0.075 Uiso 1 calc R . .
C(M1 C 0.2273(6) -0.0575(6) 0.2584(3) 0.0592(16) Uani 1 d . . .
H(M1 H 0.1742 -0.1175 0.2545 0.071 Uiso 1 calc R . .
C(M2 C 0.6175(8) -0.0731(7) 0.3752(4) 0.079(2) Uani 1 d . . .
H(M2 H 0.6686 -0.1342 0.4077 0.095 Uiso 1 calc R . .
C(M3 C 0.6398(5) 0.3542(6) 0.2566(3) 0.0543(14) Uani 1 d . . .
H(M3 H 0.7022 0.4082 0.2516 0.065 Uiso 1 calc R . .
C(M4 C 0.2144(6) 0.3921(6) 0.1712(4) 0.0552(15) Uani 1 d . . .
H(M4 H 0.1518 0.4605 0.1493 0.066 Uiso 1 calc R . .
C(A1 C 0.1832(5) 0.2720(5) 0.1860(3) 0.0539(14) Uani 1 d . . .
C(A2 C 0.1933(5) 0.0637(5) 0.2231(3) 0.0493(13) Uani 1 d . . .
C(A3 C 0.3326(6) -0.1006(6) 0.2995(4) 0.0620(17) Uani 1 d . . .
C(A4 C 0.5084(7) -0.1067(6) 0.3543(4) 0.0668(18) Uani 1 d . . .
C(A5 C 0.6582(7) 0.0423(7) 0.3526(4) 0.0666(18) Uani 1 d . . .
C(A6 C 0.6710(6) 0.2353(6) 0.2972(3) 0.0576(15) Uani 1 d . . .
C(A7 C 0.5265(5) 0.4022(5) 0.2227(3) 0.0510(13) Uani 1 d . . .
C(A8 C 0.3309(5) 0.4207(5) 0.1861(3) 0.0529(14) Uani 1 d . . .
C(B1 C 0.0722(5) 0.2383(5) 0.1598(3) 0.0522(14) Uani 1 d . . .
C(B2 C 0.0791(5) 0.1098(6) 0.1823(3) 0.0523(14) Uani 1 d . . .
C(B3 C 0.3700(6) -0.2308(6) 0.3377(3) 0.0579(15) Uani 1 d . . .
C(B4 C 0.4768(7) -0.2324(7) 0.3721(4) 0.0690(18) Uani 1 d . . .
C(B5 C 0.7799(7) 0.0683(7) 0.3692(4) 0.0680(18) Uani 1 d . . .
C(B6 C 0.7891(6) 0.1859(6) 0.3345(3) 0.0585(15) Uani 1 d . . .
C(B7 C 0.4920(5) 0.5292(5) 0.1835(3) 0.0536(14) Uani 1 d . . .
C(B8 C 0.3707(6) 0.5424(5) 0.1619(4) 0.0530(14) Uani 1 d . . .
C11 C -0.0210(5) 0.3264(6) 0.1124(4) 0.0620(17) Uani 1 d . . .
H11A H -0.0398 0.4158 0.1282 0.074 Uiso 1 calc R . .
H11B H -0.1060 0.2974 0.1191 0.074 Uiso 1 calc R . .
C12 C 0.0356(7) 0.3281(6) 0.0310(4) 0.0719(19) Uani 1 d . . .
H12A H 0.1176 0.3606 0.0238 0.108 Uiso 1 calc R . .
H12B H -0.0294 0.3852 0.0014 0.108 Uiso 1 calc R . .
H12C H 0.0549 0.2397 0.0153 0.108 Uiso 1 calc R . .
C21 C -0.0081(5) 0.0252(6) 0.1658(4) 0.0566(15) Uani 1 d . . .
H21A H -0.0159 -0.0417 0.2077 0.068 Uiso 1 calc R . .
H21B H -0.0982 0.0790 0.1607 0.068 Uiso 1 calc R . .
C22 C 0.0458(7) -0.0403(6) 0.0967(4) 0.0630(16) Uani 1 d . . .
H22A H 0.0448 0.0254 0.0544 0.094 Uiso 1 calc R . .
H22B H -0.0093 -0.1004 0.0900 0.094 Uiso 1 calc R . .
H22C H 0.1372 -0.0889 0.1003 0.094 Uiso 1 calc R . .
C31 C 0.2983(7) -0.3407(7) 0.3380(4) 0.0666(18) Uani 1 d . . .
H31A H 0.2531 -0.3277 0.2930 0.080 Uiso 1 calc R . .
H31B H 0.3644 -0.4246 0.3364 0.080 Uiso 1 calc R . .
C32 C 0.2006(9) -0.3472(9) 0.4032(4) 0.093(3) Uani 1 d . . .
H32A H 0.2457 -0.3648 0.4477 0.139 Uiso 1 calc R . .
H32B H 0.1550 -0.4172 0.4003 0.139 Uiso 1 calc R . .
H32C H 0.1356 -0.2640 0.4053 0.139 Uiso 1 calc R . .
C41 C 0.5572(8) -0.3433(7) 0.4212(5) 0.085(2) Uani 1 d . . .
H41A H 0.5391 -0.4280 0.4132 0.102 Uiso 1 calc R . .
H41B H 0.6535 -0.3477 0.4078 0.102 Uiso 1 calc R . .
C42 C 0.5175(13) -0.3167(11) 0.4997(6) 0.139(5) Uani 1 d . . .
H42A H 0.5729 -0.3821 0.5309 0.208 Uiso 1 calc R . .
H42B H 0.4240 -0.3204 0.5138 0.208 Uiso 1 calc R . .
H42C H 0.5293 -0.2299 0.5064 0.208 Uiso 1 calc R . .
C51 C 0.8751(7) -0.0266(8) 0.4175(5) 0.084(2) Uani 1 d . . .
H51A H 0.8852 -0.1167 0.4044 0.101 Uiso 1 calc R . .
H51B H 0.9637 -0.0048 0.4085 0.101 Uiso 1 calc R . .
C52 C 0.8213(11) -0.0172(12) 0.4962(6) 0.133(5) Uani 1 d . . .
H52A H 0.7310 -0.0329 0.5041 0.200 Uiso 1 calc R . .
H52B H 0.8190 0.0699 0.5100 0.200 Uiso 1 calc R . .
H52C H 0.8781 -0.0826 0.5268 0.200 Uiso 1 calc R . .
C61 C 0.8991(6) 0.2578(7) 0.3351(4) 0.0620(16) Uani 1 d . . .
H61A H 0.9852 0.1940 0.3343 0.074 Uiso 1 calc R . .
H61B H 0.9032 0.3181 0.2897 0.074 Uiso 1 calc R . .
C62 C 0.8791(9) 0.3323(8) 0.4002(4) 0.089(3) Uani 1 d . . .
H62A H 0.7943 0.3962 0.4010 0.134 Uiso 1 calc R . .
H62B H 0.9517 0.3777 0.3977 0.134 Uiso 1 calc R . .
H62C H 0.8781 0.2727 0.4452 0.134 Uiso 1 calc R . .
C71 C 0.5790(6) 0.6271(5) 0.1697(4) 0.0591(16) Uani 1 d . . .
H71A H 0.6350 0.6149 0.2102 0.071 Uiso 1 calc R . .
H71B H 0.5222 0.7161 0.1699 0.071 Uiso 1 calc R . .
C72 C 0.6674(6) 0.6138(6) 0.0967(4) 0.0592(16) Uani 1 d . . .
H72A H 0.7223 0.5252 0.0958 0.089 Uiso 1 calc R . .
H72B H 0.7249 0.6764 0.0906 0.089 Uiso 1 calc R . .
H72C H 0.6122 0.6311 0.0562 0.089 Uiso 1 calc R . .
C81 C 0.2927(6) 0.6539(5) 0.1190(4) 0.0632(17) Uani 1 d . . .
H81A H 0.3233 0.7337 0.1245 0.076 Uiso 1 calc R . .
H81B H 0.1980 0.6672 0.1401 0.076 Uiso 1 calc R . .
C82 C 0.3044(7) 0.6354(6) 0.0367(4) 0.0698(19) Uani 1 d . . .
H82A H 0.3978 0.6229 0.0152 0.105 Uiso 1 calc R . .
H82B H 0.2520 0.7126 0.0114 0.105 Uiso 1 calc R . .
H82C H 0.2708 0.5587 0.0307 0.105 Uiso 1 calc R . .
Cl1 Cl 0.91774(13) 0.66335(13) 0.24586(10) 0.0603(5) Uani 1 d . . .
O2 O 0.9448(5) 0.6642(6) 0.1654(3) 0.0866(15) Uani 1 d . . .
O3 O 1.0307(7) 0.6822(9) 0.2685(5) 0.081(3) Uani 0.625(11) d P A 1
O4 O 0.8848(10) 0.5456(7) 0.2659(6) 0.084(3) Uani 0.625(11) d P A 1
O5 O 0.8072(9) 0.7689(8) 0.2599(7) 0.099(4) Uani 0.625(11) d P A 1
O3B O 0.926(2) 0.7830(14) 0.2698(9) 0.102(7) Uani 0.375(11) d P A 2
O4B O 1.0152(13) 0.5624(13) 0.2895(8) 0.079(5) Uani 0.375(11) d P A 2
O5B O 0.7926(17) 0.637(2) 0.2794(9) 0.104(8) Uani 0.375(11) d P A 2
O(W1 O 0.1035(16) 0.388(2) 0.5195(14) 0.151(13) Uani 0.39(2) d P . .

loop_
_atom_site_aniso_label
_atom_site_aniso_U_11
_atom_site_aniso_U_22
_atom_site_aniso_U_33
_atom_site_aniso_U_23
_atom_site_aniso_U_13
_atom_site_aniso_U_12
Fe1 0.0601(5) 0.0620(5) 0.0655(6) 0.0038(4) -0.0182(4) -0.0460(5)
N1 0.051(3) 0.053(3) 0.064(3) -0.002(2) -0.011(2) -0.038(2)
N2 0.067(3) 0.066(3) 0.066(3) 0.009(2) -0.022(2) -0.048(3)
N3 0.062(3) 0.060(3) 0.065(3) 0.006(2) -0.021(2) -0.042(3)
N4 0.053(3) 0.054(3) 0.067(3) 0.000(2) -0.015(2) -0.038(2)
N5 0.081(4) 0.084(4) 0.097(5) 0.010(4) -0.031(4) -0.066(4)
O1 0.118(5) 0.136(6) 0.094(4) -0.032(4) 0.012(4) -0.081(5)
N6 0.056(3) 0.060(3) 0.069(3) 0.006(2) -0.015(2) -0.044(3)
N7 0.090(5) 0.086(5) 0.093(5) -0.036(4) 0.022(4) -0.052(4)
C1 0.068(4) 0.063(4) 0.088(5) 0.011(3) -0.031(4) -0.048(3)
C2 0.070(4) 0.079(5) 0.096(6) -0.035(5) 0.013(4) -0.047(4)
C3 0.086(5) 0.064(4) 0.073(5) -0.013(4) 0.003(4) -0.041(4)
C4 0.073(4) 0.054(3) 0.075(4) 0.006(3) -0.015(3) -0.041(3)
C(M1 0.066(4) 0.063(4) 0.066(4) 0.000(3) -0.013(3) -0.050(3)
C(M2 0.092(5) 0.079(5) 0.086(5) 0.021(4) -0.035(4) -0.058(4)
C(M3 0.050(3) 0.056(3) 0.071(4) -0.009(3) -0.012(3) -0.036(3)
C(M4 0.047(3) 0.050(3) 0.081(4) -0.006(3) -0.014(3) -0.031(3)
C(A1 0.047(3) 0.053(3) 0.075(4) -0.001(3) -0.014(3) -0.036(3)
C(A2 0.049(3) 0.055(3) 0.059(3) -0.009(3) -0.007(2) -0.038(3)
C(A3 0.072(4) 0.066(4) 0.065(4) 0.004(3) -0.016(3) -0.050(3)
C(A4 0.075(4) 0.067(4) 0.074(4) 0.013(3) -0.030(3) -0.044(3)
C(A5 0.071(4) 0.074(4) 0.072(4) 0.014(3) -0.030(3) -0.046(3)
C(A6 0.062(3) 0.066(4) 0.061(3) 0.004(3) -0.018(3) -0.045(3)
C(A7 0.049(3) 0.047(3) 0.069(4) -0.007(3) -0.008(3) -0.034(3)
C(A8 0.048(3) 0.051(3) 0.072(4) -0.004(3) -0.011(3) -0.033(3)
C(B1 0.038(3) 0.054(3) 0.076(4) -0.012(3) -0.007(2) -0.031(2)
C(B2 0.043(3) 0.058(3) 0.069(4) -0.014(3) -0.003(2) -0.034(3)
C(B3 0.070(4) 0.056(3) 0.059(3) -0.001(3) -0.007(3) -0.039(3)
C(B4 0.078(4) 0.066(4) 0.077(4) 0.008(3) -0.021(3) -0.046(4)
C(B5 0.062(4) 0.074(4) 0.081(5) 0.004(4) -0.026(3) -0.037(3)
C(B6 0.056(3) 0.068(4) 0.064(4) -0.006(3) -0.013(3) -0.036(3)
C(B7 0.046(3) 0.050(3) 0.076(4) -0.016(3) -0.003(3) -0.030(3)
C(B8 0.049(3) 0.041(3) 0.079(4) -0.009(3) -0.007(3) -0.027(2)
C11 0.039(3) 0.048(3) 0.109(5) -0.008(3) -0.020(3) -0.022(3)
C12 0.076(4) 0.051(3) 0.097(5) 0.011(3) -0.025(4) -0.030(3)
C21 0.042(3) 0.055(3) 0.086(4) -0.010(3) -0.014(3) -0.030(3)
C22 0.070(4) 0.046(3) 0.082(4) -0.009(3) -0.010(3) -0.031(3)
C31 0.080(4) 0.067(4) 0.070(4) 0.003(3) -0.017(3) -0.050(4)
C32 0.104(6) 0.113(7) 0.084(5) 0.005(5) -0.013(4) -0.075(6)
C41 0.080(5) 0.063(4) 0.122(7) 0.019(4) -0.025(5) -0.040(4)
C42 0.214(13) 0.143(9) 0.111(8) 0.042(7) -0.071(8) -0.137(10)
C51 0.066(4) 0.090(5) 0.113(7) -0.001(5) -0.033(4) -0.041(4)
C52 0.145(9) 0.195(12) 0.102(7) 0.053(7) -0.056(6) -0.131(9)
C61 0.063(4) 0.072(4) 0.066(4) -0.008(3) -0.011(3) -0.042(3)
C62 0.118(6) 0.099(6) 0.079(5) -0.007(4) -0.026(5) -0.071(5)
C71 0.051(3) 0.041(3) 0.098(5) -0.008(3) -0.017(3) -0.028(3)
C72 0.044(3) 0.052(3) 0.088(5) -0.001(3) -0.009(3) -0.025(3)
C81 0.044(3) 0.042(3) 0.112(6) -0.013(3) -0.010(3) -0.023(3)
C82 0.063(4) 0.053(3) 0.101(5) 0.001(4) -0.027(4) -0.022(3)
Cl1 0.0425(7) 0.0385(6) 0.1088(13) 0.0034(7) -0.0241(7) -0.0221(6)
O2 0.078(3) 0.101(4) 0.091(4) -0.009(3) -0.027(3) -0.031(3)
O3 0.046(4) 0.093(7) 0.119(7) -0.004(5) -0.037(4) -0.030(4)
O4 0.083(7) 0.039(4) 0.136(8) 0.017(4) -0.016(6) -0.036(4)
O5 0.063(5) 0.050(5) 0.178(10) -0.005(5) -0.033(6) 0.010(4)
O3B 0.18(2) 0.056(8) 0.096(11) -0.007(7) -0.034(11) -0.061(12)
O4B 0.076(9) 0.064(8) 0.100(10) 0.014(7) -0.047(8) -0.006(7)
O5B 0.072(10) 0.17(2) 0.086(10) -0.003(11) 0.003(8) -0.076(13)
O(W1 0.066(11) 0.18(2) 0.22(3) -0.106(19) -0.010(12) -0.006(11)

loop_
_atom_type_symbol
_atom_type_description
_atom_type_scat_dispersion_real
_atom_type_scat_dispersion_imag
_atom_type_scat_source
C C 0.0033 0.0016 'International Tables Vol C Tables 4.2.6.8 and 6.1.1.4'
H H 0.0000 0.0000 'International Tables Vol C Tables 4.2.6.8 and 6.1.1.4'
N N 0.0061 0.0033 'International Tables Vol C Tables 4.2.6.8 and 6.1.1.4'
O O 0.0106 0.0060 'International Tables Vol C Tables 4.2.6.8 and 6.1.1.4'
Cl Cl 0.1484 0.1585 'International Tables Vol C Tables 4.2.6.8 and 6.1.1.4'
Fe Fe 0.3463 0.8444 'International Tables Vol C Tables 4.2.6.8 and 6.1.1.4'

loop_
_geom_angle_atom_site_label_1
_geom_angle_atom_site_label_2
_geom_angle_atom_site_label_3
_geom_angle
N5 Fe1 N1 90.3(2)
N5 Fe1 N3 95.9(2)
N1 Fe1 N3 173.8(2)
N5 Fe1 N2 96.0(3)
N1 Fe1 N2 90.28(18)
N3 Fe1 N2 89.35(19)
N5 Fe1 N4 89.9(3)
N1 Fe1 N4 89.32(18)
N3 Fe1 N4 90.40(18)
N2 Fe1 N4 174.1(2)
N5 Fe1 N6 175.8(3)
N1 Fe1 N6 86.87(19)
N3 Fe1 N6 86.9(2)
N2 Fe1 N6 87.2(2)
N4 Fe1 N6 86.9(2)
C(A1 N1 C(A2 107.2(4)
C(A1 N1 Fe1 126.7(3)
C(A2 N1 Fe1 126.1(4)
C(A4 N2 C(A3 105.3(5)
C(A4 N2 Fe1 127.7(3)
C(A3 N2 Fe1 127.0(4)
C(A5 N3 C(A6 105.0(4)
C(A5 N3 Fe1 127.5(3)
C(A6 N3 Fe1 127.4(4)
C(A8 N4 C(A7 106.4(4)
C(A8 N4 Fe1 127.0(3)
C(A7 N4 Fe1 126.3(4)
O1 N5 Fe1 174.3(7)
C4 N6 C1 115.7(6)
C4 N6 Fe1 122.1(5)
C1 N6 Fe1 122.2(4)
C2 N7 C3 114.4(7)
C2 C1 N6 119.3(7)
N7 C2 C1 125.4(8)
N7 C3 C4 123.9(8)
N6 C4 C3 121.3(7)
C(A2 C(M1 C(A3 125.5(4)
C(A4 C(M2 C(A5 125.4(7)
C(A7 C(M3 C(A6 126.2(4)
C(A1 C(M4 C(A8 124.7(6)
N1 C(A1 C(M4 125.7(5)
N1 C(A1 C(B1 110.3(4)
C(M4 C(A1 C(B1 123.9(5)
C(M1 C(A2 N1 126.4(5)
C(M1 C(A2 C(B2 125.1(4)
N1 C(A2 C(B2 108.4(5)
C(M1 C(A3 N2 124.6(5)
C(M1 C(A3 C(B3 125.9(5)
N2 C(A3 C(B3 109.4(5)
C(M2 C(A4 N2 124.4(6)
C(M2 C(A4 C(B4 124.1(6)
N2 C(A4 C(B4 111.4(5)
N3 C(A5 C(M2 124.9(5)
N3 C(A5 C(B5 111.2(5)
C(M2 C(A5 C(B5 123.8(6)
C(M3 C(A6 N3 124.1(5)
C(M3 C(A6 C(B6 126.2(5)
N3 C(A6 C(B6 109.6(5)
C(M3 C(A7 N4 125.5(5)
C(M3 C(A7 C(B7 125.6(4)
N4 C(A7 C(B7 108.9(5)
N4 C(A8 C(M4 125.1(5)
N4 C(A8 C(B8 110.6(4)
C(M4 C(A8 C(B8 124.3(5)
C(B2 C(B1 C(A1 106.2(5)
C(B2 C(B1 C11 128.4(4)
C(A1 C(B1 C11 125.2(5)
C(B1 C(B2 C(A2 107.9(4)
C(B1 C(B2 C21 127.7(5)
C(A2 C(B2 C21 124.3(5)
C(B4 C(B3 C(A3 107.2(5)
C(B4 C(B3 C31 127.8(6)
C(A3 C(B3 C31 125.0(5)
C(B3 C(B4 C(A4 106.7(6)
C(B3 C(B4 C41 130.0(5)
C(A4 C(B4 C41 123.3(5)
C(B6 C(B5 C(A5 106.6(6)
C(B6 C(B5 C51 129.9(5)
C(A5 C(B5 C51 123.5(6)
C(B5 C(B6 C(A6 107.5(5)
C(B5 C(B6 C61 127.2(6)
C(A6 C(B6 C61 125.3(6)
C(B8 C(B7 C(A7 107.9(4)
C(B8 C(B7 C71 127.3(6)
C(A7 C(B7 C71 124.8(5)
C(B7 C(B8 C(A8 106.1(5)
C(B7 C(B8 C81 128.9(5)
C(A8 C(B8 C81 125.0(5)
C(B1 C11 C12 111.7(5)
C22 C21 C(B2 111.7(5)
C32 C31 C(B3 112.2(6)
C42 C41 C(B4 108.8(8)
C52 C51 C(B5 109.5(8)
C62 C61 C(B6 112.6(6)
C(B7 C71 C72 111.8(5)
C(B8 C81 C82 113.5(5)
O4 Cl1 O3 117.7(6)
O4 Cl1 O3B 146.1(8)
O3 Cl1 O3B 57.5(9)
O4 Cl1 O5 111.9(6)
O3 Cl1 O5 112.3(6)
O3B Cl1 O5 55.5(9)
O4 Cl1 O5B 51.5(9)
O3 Cl1 O5B 137.5(7)
O3B Cl1 O5B 106.7(13)
O5 Cl1 O5B 60.4(10)
O4 Cl1 O2 102.4(5)
O3 Cl1 O2 105.6(4)
O3B Cl1 O2 111.2(7)
O5 Cl1 O2 105.6(5)
O5B Cl1 O2 116.8(7)
O4 Cl1 O4B 63.9(6)
O3 Cl1 O4B 53.8(6)
O3B Cl1 O4B 103.3(9)
O5 Cl1 O4B 138.5(7)
O5B Cl1 O4B 101.6(10)
O2 Cl1 O4B 115.8(6)

loop_
_geom_bond_atom_site_label_1
_geom_bond_atom_site_label_2
_geom_bond_distance
Fe1 N5 1.578(8)
Fe1 N1 2.002(4)
Fe1 N3 2.002(4)
Fe1 N2 2.006(5)
Fe1 N4 2.007(5)
Fe1 N6 2.030(6)
N1 C(A1 1.371(7)
N1 C(A2 1.382(5)
N2 C(A4 1.385(8)
N2 C(A3 1.386(6)
N3 C(A5 1.382(8)
N3 C(A6 1.388(6)
N4 C(A8 1.361(7)
N4 C(A7 1.384(5)
N5 O1 1.174(8)
N6 C4 1.328(8)
N6 C1 1.371(9)
N7 C2 1.291(11)
N7 C3 1.323(10)
C1 C2 1.370(10)
C3 C4 1.364(10)
C(M1 C(A2 1.362(8)
C(M1 C(A3 1.383(8)
C(M2 C(A4 1.384(8)
C(M2 C(A5 1.386(8)
C(M3 C(A7 1.380(8)
C(M3 C(A6 1.382(8)
C(M4 C(A1 1.372(7)
C(M4 C(A8 1.390(6)
C(A1 C(B1 1.448(6)
C(A2 C(B2 1.458(8)
C(A3 C(B3 1.466(9)
C(A4 C(B4 1.435(8)
C(A5 C(B5 1.440(7)
C(A6 C(B6 1.457(8)
C(A7 C(B7 1.443(8)
C(A8 C(B8 1.447(7)
C(B1 C(B2 1.364(8)
C(B1 C11 1.486(8)
C(B2 C21 1.498(6)
C(B3 C(B4 1.355(8)
C(B3 C31 1.522(7)
C(B4 C41 1.553(10)
C(B5 C(B6 1.349(9)
C(B5 C51 1.539(10)
C(B6 C61 1.519(7)
C(B7 C(B8 1.353(7)
C(B7 C71 1.507(6)
C(B8 C81 1.483(9)
C11 C12 1.524(10)
C21 C22 1.490(9)
C31 C32 1.459(10)
C41 C42 1.481(14)
C51 C52 1.477(13)
C61 C62 1.472(9)
C71 C72 1.512(9)
C81 C82 1.531(10)
Cl1 O4 1.366(6)
Cl1 O3 1.369(6)
Cl1 O3B 1.414(12)
Cl1 O5 1.423(8)
Cl1 O5B 1.431(13)
Cl1 O2 1.460(6)
Cl1 O4B 1.533(11)
